data_2201105
loop_
_publ_author_name
'Anwar Usman'
'Ibrahim Abdul Razak'
'Hoong-Kun Fun'
'Suchada Chantrapromma'
'Jing-Zhi Tian'
'Yan Zhang'
'Jian-Hua Xu'

_publ_section_title
;
 4-Acetyl-<i>N,N</i>-dibenzoylphenylamine
;
_journal_issue 4
_journal_name_full 'Acta Crystallographica Section E'
_journal_page_first o377
_journal_page_last o379
_journal_paper_doi 10.1107/S1600536802004099
_journal_volume 58
_journal_year 2002
_chemical_formula_iupac 'C22 H17 N O3'
_chemical_formula_moiety 'C22 H17 N O3'
_chemical_formula_sum 'C22 H17 N O3'
_chemical_formula_weight 343.37
_chemical_melting_point 411
_chemical_name_systematic
;
4-Acetyl-N,N-dibenzoylphenylamine
;
_space_group_IT_number 14
_symmetry_cell_setting monoclinic
_symmetry_space_group_name_Hall '-P 2yn'
_symmetry_space_group_name_H-M 'P 1 21/n 1'
_atom_sites_solution_hydrogens geom
_atom_sites_solution_primary direct
_atom_sites_solution_secondary difmap
_audit_creation_method SHELXL-97
_cell_angle_alpha 90.00
_cell_angle_beta 94.1480(10)
_cell_angle_gamma 90.00
_cell_formula_units_Z 4
_cell_length_a 10.51900(10)
_cell_length_b 9.1443(2)
_cell_length_c 18.1947(3)
_cell_measurement_reflns_used 7550
_cell_measurement_temperature 183(2)
_cell_measurement_theta_max 28.34
_cell_measurement_theta_min 2.95
_cell_volume 1745.54(5)
_computing_cell_refinement 'SAINT (Siemens, 1996)'
_computing_data_collection 'SMART (Siemens, 1996)'
_computing_data_reduction SAINT
_computing_molecular_graphics SHELXTL
_computing_publication_material
;
SHELXTL, PARST (Nardelli, 1995) and PLATON (Spek, 1990)
;
_computing_structure_refinement SHELXTL
_computing_structure_solution 'SHELXTL (Sheldrick, 1997)'
_diffrn_ambient_temperature 183(2)
_diffrn_detector_area_resol_mean 8.33
_diffrn_measured_fraction_theta_full 0.965
_diffrn_measured_fraction_theta_max 0.965
_diffrn_measurement_device_type 'Siemens SMART CCD area-detector'
_diffrn_measurement_method \w
_diffrn_radiation_monochromator graphite
_diffrn_radiation_source 'fine-focus sealed tube'
_diffrn_radiation_type MoK\a
_diffrn_radiation_wavelength 0.71073
_diffrn_reflns_av_R_equivalents 0.0739
_diffrn_reflns_av_sigmaI/netI 0.0911
_diffrn_reflns_limit_h_max 13
_diffrn_reflns_limit_h_min -11
_diffrn_reflns_limit_k_max 11
_diffrn_reflns_limit_k_min -12
_diffrn_reflns_limit_l_max 24
_diffrn_reflns_limit_l_min -22
_diffrn_reflns_number 10245
_diffrn_reflns_theta_full 28.31
_diffrn_reflns_theta_max 28.31
_diffrn_reflns_theta_min 2.95
_diffrn_standards_decay_% negligible
_diffrn_standards_interval_count none
_diffrn_standards_number 0
_exptl_absorpt_coefficient_mu 0.087
_exptl_absorpt_correction_T_max 0.9845
_exptl_absorpt_correction_T_min 0.9610
_exptl_absorpt_correction_type empirical
_exptl_absorpt_process_details '(SADABS; Sheldrick, 1996)'
_exptl_crystal_colour colorless
_exptl_crystal_density_diffrn 1.307
_exptl_crystal_density_method 'not measured'
_exptl_crystal_description block
_exptl_crystal_F_000 720
_exptl_crystal_size_max 0.46
_exptl_crystal_size_mid 0.30
_exptl_crystal_size_min 0.18
_refine_diff_density_max 0.489
_refine_diff_density_min -0.368
_refine_ls_extinction_coef 0.037(3)
_refine_ls_extinction_expression Fc^*^=kFc[1+0.001xFc^2^\l^3^/sin(2\q)]^-1/4^
_refine_ls_extinction_method SHELXTL
_refine_ls_goodness_of_fit_ref 0.959
_refine_ls_hydrogen_treatment mixed
_refine_ls_matrix_type full
_refine_ls_number_parameters 293
_refine_ls_number_reflns 4192
_refine_ls_number_restraints 0
_refine_ls_restrained_S_all 0.959
_refine_ls_R_factor_all 0.0697
_refine_ls_R_factor_gt 0.0543
_refine_ls_shift/su_max <0.001
_refine_ls_shift/su_mean 0.000
_refine_ls_structure_factor_coef Fsqd
_refine_ls_weighting_details 'calc w = 1/[\s^2^(Fo^2^)+(0.0621P)^2^] where P = (Fo^2^+2Fc^2^)/3'
_refine_ls_weighting_scheme calc
_refine_ls_wR_factor_gt 0.1273
_refine_ls_wR_factor_ref 0.1346
_reflns_number_gt 3124
_reflns_number_total 4192
_reflns_threshold_expression I>2\s(I)
_cod_data_source_file cv6095.cif
_cod_data_source_block I
_cod_original_sg_symbol_H-M 'P 21/n'
_cod_database_code 2201105
_cod_database_fobs_code 2201105

loop_
_symmetry_equiv_pos_as_xyz
'x, y, z'
'-x+1/2, y+1/2, -z+1/2'
'-x, -y, -z'
'x-1/2, -y-1/2, z-1/2'

loop_
_atom_site_label
_atom_site_fract_x
_atom_site_fract_y
_atom_site_fract_z
_atom_site_U_iso_or_equiv
_atom_site_adp_type
_atom_site_calc_flag
_atom_site_refinement_flags
_atom_site_occupancy
_atom_site_disorder_assembly
_atom_site_disorder_group
_atom_site_type_symbol
O1 0.89512(9) 0.83043(10) 0.18686(5) 0.0249(2) Uani d . 1 . . O
O2 1.13966(10) 0.53925(13) 0.18940(7) 0.0390(3) Uani d . 1 . . O
O3 0.83984(14) -0.03164(13) 0.02038(7) 0.0460(4) Uani d . 1 . . O
N1 0.92554(11) 0.58415(12) 0.18229(6) 0.0205(3) Uani d . 1 . . N
C1 0.91185(14) 0.32112(15) 0.16181(8) 0.0233(3) Uani d . 1 . . C
H1 0.9346(17) 0.3108(17) 0.2144(10) 0.031(4) Uiso d . 1 . . H
C2 0.89295(14) 0.20212(16) 0.11539(8) 0.0240(3) Uani d . 1 . . C
H2 0.8984(17) 0.103(2) 0.1367(10) 0.036(5) Uiso d . 1 . . H
C3 0.86571(13) 0.22197(15) 0.03971(8) 0.0215(3) Uani d . 1 . . C
C4 0.85503(14) 0.36353(16) 0.01168(8) 0.0244(3) Uani d . 1 . . C
H4 0.8348(15) 0.3771(18) -0.0412(9) 0.030(4) Uiso d . 1 . . H
C5 0.87256(14) 0.48389(16) 0.05829(8) 0.0236(3) Uani d . 1 . . C
H5 0.8657(17) 0.588(2) 0.0373(10) 0.037(5) Uiso d . 1 . . H
C6 0.90120(13) 0.46214(14) 0.13299(7) 0.0201(3) Uani d . 1 . . C
C7 0.84770(13) 0.70998(14) 0.17729(7) 0.0193(3) Uani d . 1 . . C
C8 0.70792(13) 0.68840(14) 0.16429(7) 0.0190(3) Uani d . 1 . . C
C9 0.64698(14) 0.56905(15) 0.19401(8) 0.0226(3) Uani d . 1 . . C
H9 0.6964(16) 0.4903(18) 0.2212(9) 0.028(4) Uiso d . 1 . . H
C10 0.51528(14) 0.56149(16) 0.18821(9) 0.0269(3) Uani d . 1 . . C
H10 0.4728(17) 0.478(2) 0.2103(10) 0.039(5) Uiso d . 1 . . H
C11 0.44450(15) 0.67026(17) 0.15134(9) 0.0295(3) Uani d . 1 . . C
H11 0.353(2) 0.663(2) 0.1472(11) 0.044(5) Uiso d . 1 . . H
C12 0.50446(15) 0.78897(17) 0.12137(9) 0.0289(3) Uani d . 1 . . C
H12 0.4521(19) 0.868(2) 0.0942(11) 0.043(5) Uiso d . 1 . . H
C13 0.63667(14) 0.79944(16) 0.12837(8) 0.0234(3) Uani d . 1 . . C
H13 0.6803(14) 0.8831(17) 0.1053(8) 0.022(4) Uiso d . 1 . . H
C14 1.05091(13) 0.59517(15) 0.21729(8) 0.0230(3) Uani d . 1 . . C
C15 1.06480(13) 0.66668(14) 0.29068(8) 0.0213(3) Uani d . 1 . . C
C16 0.96495(15) 0.67131(16) 0.33763(8) 0.0268(3) Uani d . 1 . . C
H16 0.8782(17) 0.6334(19) 0.3217(10) 0.033(4) Uiso d . 1 . . H
C17 0.98579(18) 0.72993(19) 0.40772(9) 0.0354(4) Uani d . 1 . . C
H17 0.911(2) 0.733(2) 0.4400(12) 0.054(6) Uiso d . 1 . . H
C18 1.10509(18) 0.7847(2) 0.43125(9) 0.0370(4) Uani d . 1 . . C
H18 1.1175(18) 0.830(2) 0.4804(11) 0.040(5) Uiso d . 1 . . H
C19 1.20352(17) 0.78142(18) 0.38479(9) 0.0329(4) Uani d . 1 . . C
H19 1.289(2) 0.823(2) 0.4035(11) 0.046(5) Uiso d . 1 . . H
C20 1.18368(14) 0.72241(17) 0.31495(9) 0.0269(3) Uani d . 1 . . C
H20 1.2526(18) 0.718(2) 0.2807(10) 0.040(5) Uiso d . 1 . . H
C21 0.85060(14) 0.08818(16) -0.00792(8) 0.0256(3) Uani d . 1 . . C
C22 0.85421(16) 0.10296(17) -0.08974(8) 0.0311(4) Uani d . 1 . . C
H22A 0.8389 0.0093 -0.1125 0.047 Uiso calc R 1 . . H
H22B 0.9364 0.1384 -0.1012 0.047 Uiso calc R 1 . . H
H22C 0.7897 0.1707 -0.1080 0.047 Uiso calc R 1 . . H

loop_
_atom_site_aniso_label
_atom_site_aniso_U_11
_atom_site_aniso_U_22
_atom_site_aniso_U_33
_atom_site_aniso_U_12
_atom_site_aniso_U_13
_atom_site_aniso_U_23
O1 0.0253(6) 0.0186(5) 0.0307(6) -0.0027(4) 0.0019(4) 0.0016(4)
O2 0.0212(6) 0.0437(7) 0.0525(8) 0.0053(5) 0.0051(5) -0.0202(6)
O3 0.0727(10) 0.0299(7) 0.0364(7) -0.0199(6) 0.0119(6) -0.0055(5)
N1 0.0175(6) 0.0180(6) 0.0258(6) 0.0018(4) 0.0014(4) -0.0031(4)
C1 0.0266(8) 0.0219(7) 0.0215(7) 0.0023(6) 0.0027(6) 0.0013(5)
C2 0.0258(8) 0.0213(7) 0.0257(7) 0.0000(6) 0.0064(6) 0.0008(5)
C3 0.0167(7) 0.0243(7) 0.0243(7) -0.0026(5) 0.0064(5) -0.0036(5)
C4 0.0248(8) 0.0272(8) 0.0214(7) 0.0000(6) 0.0024(6) 0.0000(5)
C5 0.0246(8) 0.0211(7) 0.0255(7) 0.0022(6) 0.0039(6) 0.0025(5)
C6 0.0178(7) 0.0187(7) 0.0243(7) 0.0005(5) 0.0056(5) -0.0027(5)
C7 0.0212(7) 0.0186(7) 0.0186(6) 0.0015(5) 0.0040(5) 0.0007(5)
C8 0.0194(7) 0.0192(7) 0.0189(6) 0.0017(5) 0.0042(5) -0.0029(5)
C9 0.0227(8) 0.0168(7) 0.0285(7) 0.0008(5) 0.0033(6) -0.0017(5)
C10 0.0231(8) 0.0216(7) 0.0364(8) -0.0047(6) 0.0045(6) -0.0042(6)
C11 0.0195(8) 0.0325(8) 0.0362(8) -0.0010(6) 0.0000(6) -0.0062(6)
C12 0.0248(8) 0.0310(8) 0.0305(8) 0.0070(6) -0.0010(6) 0.0024(6)
C13 0.0242(8) 0.0228(7) 0.0236(7) 0.0031(6) 0.0036(6) 0.0020(5)
C14 0.0183(7) 0.0191(7) 0.0319(7) 0.0005(5) 0.0026(6) -0.0006(5)
C15 0.0214(7) 0.0159(6) 0.0263(7) 0.0013(5) -0.0001(5) 0.0026(5)
C16 0.0256(8) 0.0262(8) 0.0288(7) -0.0038(6) 0.0038(6) 0.0038(6)
C17 0.0399(10) 0.0407(10) 0.0264(8) -0.0069(7) 0.0072(7) 0.0023(7)
C18 0.0472(11) 0.0400(10) 0.0229(8) -0.0078(8) -0.0027(7) 0.0033(7)
C19 0.0312(9) 0.0331(9) 0.0332(8) -0.0034(7) -0.0064(7) 0.0049(6)
C20 0.0217(8) 0.0262(8) 0.0322(8) 0.0005(6) -0.0010(6) 0.0035(6)
C21 0.0217(7) 0.0264(8) 0.0291(7) -0.0063(6) 0.0060(6) -0.0056(6)
C22 0.0357(9) 0.0304(8) 0.0276(8) 0.0005(7) 0.0042(6) -0.0072(6)

loop_
_atom_type_symbol
_atom_type_description
_atom_type_scat_dispersion_real
_atom_type_scat_dispersion_imag
_atom_type_scat_source
C C 0.0033 0.0016 'International Tables Vol C Tables 4.2.6.8 and 6.1.1.4'
H H 0.0000 0.0000 'International Tables Vol C Tables 4.2.6.8 and 6.1.1.4'
N N 0.0061 0.0033 'International Tables Vol C Tables 4.2.6.8 and 6.1.1.4'
O O 0.0106 0.0060 'International Tables Vol C Tables 4.2.6.8 and 6.1.1.4'

loop_
_geom_angle_atom_site_label_1
_geom_angle_atom_site_label_2
_geom_angle_atom_site_label_3
_geom_angle
C7 N1 C14 118.99(11)
C7 N1 C6 120.95(11)
C14 N1 C6 116.68(11)
C2 C1 C6 119.61(13)
C2 C1 H1 122.6(10)
C6 C1 H1 117.8(9)
C1 C2 C3 120.63(13)
C1 C2 H2 118.8(11)
C3 C2 H2 120.5(11)
C4 C3 C2 119.12(13)
C4 C3 C21 122.94(13)
C2 C3 C21 117.93(13)
C3 C4 C5 120.50(13)
C3 C4 H4 119.0(10)
C5 C4 H4 120.5(10)
C6 C5 C4 119.58(13)
C6 C5 H5 120.2(10)
C4 C5 H5 120.2(10)
C5 C6 C1 120.53(13)
C5 C6 N1 121.02(12)
C1 C6 N1 118.40(12)
O1 C7 N1 119.94(13)
O1 C7 C8 122.28(12)
N1 C7 C8 117.70(11)
C9 C8 C13 120.30(13)
C9 C8 C7 121.32(12)
C13 C8 C7 118.01(12)
C10 C9 C8 119.70(13)
C10 C9 H9 119.0(9)
C8 C9 H9 121.3(9)
C9 C10 C11 120.06(14)
C9 C10 H10 119.3(11)
C11 C10 H10 120.6(11)
C10 C11 C12 120.55(15)
C10 C11 H11 119.3(12)
C12 C11 H11 120.1(12)
C11 C12 C13 119.88(14)
C11 C12 H12 120.1(11)
C13 C12 H12 120.1(11)
C12 C13 C8 119.49(14)
C12 C13 H13 120.0(9)
C8 C13 H13 120.4(9)
O2 C14 N1 120.03(13)
O2 C14 C15 122.38(13)
N1 C14 C15 117.42(11)
C20 C15 C16 119.42(14)
C20 C15 C14 118.31(13)
C16 C15 C14 122.15(13)
C17 C16 C15 119.79(15)
C17 C16 H16 118.8(10)
C15 C16 H16 121.4(10)
C16 C17 C18 120.13(15)
C16 C17 H17 117.9(12)
C18 C17 H17 122.0(12)
C19 C18 C17 120.20(16)
C19 C18 H18 120.5(11)
C17 C18 H18 119.2(11)
C20 C19 C18 120.01(15)
C20 C19 H19 121.7(11)
C18 C19 H19 118.3(11)
C19 C20 C15 120.45(14)
C19 C20 H20 121.7(11)
C15 C20 H20 117.9(11)
O3 C21 C22 120.70(13)
O3 C21 C3 119.85(14)
C22 C21 C3 119.40(13)
C21 C22 H22A 109.5
C21 C22 H22B 109.5
H22A C22 H22B 109.5
C21 C22 H22C 109.5
H22A C22 H22C 109.5
H22B C22 H22C 109.5

loop_
_geom_bond_atom_site_label_1
_geom_bond_atom_site_label_2
_geom_bond_site_symmetry_2
_geom_bond_distance
_geom_bond_publ_flag
O1 C7 . 1.216(2) yes
O2 C14 . 1.208(2) yes
O3 C21 . 1.219(2) ?
N1 C7 . 1.411(2) yes
N1 C14 . 1.426(2) yes
N1 C6 . 1.443(2) yes
C1 C2 . 1.383(2) ?
C1 C6 . 1.394(2) ?
C1 H1 . 0.97(2) ?
C2 C3 . 1.398(2) ?
C2 H2 . 0.99(2) ?
C3 C4 . 1.393(2) ?
C3 C21 . 1.501(2) ?
C4 C5 . 1.393(2) ?
C4 H4 . 0.98(2) ?
C5 C6 . 1.385(2) ?
C5 H5 . 1.02(2) ?
C7 C8 . 1.485(2) yes
C8 C9 . 1.395(2) ?
C8 C13 . 1.396(2) ?
C9 C10 . 1.383(2) ?
C9 H9 . 1.000(15) ?
C10 C11 . 1.386(2) ?
C10 H10 . 0.98(2) ?
C11 C12 . 1.387(2) ?
C11 H11 . 0.97(2) ?
C12 C13 . 1.391(2) ?
C12 H12 . 1.01(2) ?
C13 H13 . 1.000(15) ?
C14 C15 . 1.485(2) yes
C15 C20 . 1.392(2) ?
C15 C16 . 1.402(2) ?
C16 C17 . 1.386(2) ?
C16 H16 . 0.999(18) ?
C17 C18 . 1.390(2) ?
C17 H17 . 1.01(2) ?
C18 C19 . 1.384(2) ?
C18 H18 . 0.99(2) ?
C19 C20 . 1.382(2) ?
C19 H19 . 1.01(2) ?
C20 H20 . 0.99(2) ?
C21 C22 . 1.498(2) ?
C22 H22A . 0.9600 ?
C22 H22B . 0.9600 ?
C22 H22C . 0.9600 ?

loop_
_geom_hbond_atom_site_label_D
_geom_hbond_atom_site_label_H
_geom_hbond_atom_site_label_A
_geom_hbond_site_symmetry_A
_geom_hbond_distance_DH
_geom_hbond_distance_HA
_geom_hbond_distance_DA
_geom_hbond_angle_DHA
_geom_hbond_publ_flag
C9 H9 O1 2_645 1.00(2) 2.47(2) 3.130(2) 123.0(10) yes
C13 H13 O3 1_565 1.00(2) 2.49(2) 3.380(2) 148.0(10) yes
C22 H22B O1 3_765 0.96 2.46 3.335(2) 151 yes
C1 H1 Cg(B) 2_645 0.97(2) 2.624(2) 3.520(2) 153.0(10) yes
C10 H10 Cg(C) 2_645 0.98(2) 2.692(2) 3.344(2) 124.0(10) yes

loop_
_geom_torsion_atom_site_label_1
_geom_torsion_atom_site_label_2
_geom_torsion_atom_site_label_3
_geom_torsion_atom_site_label_4
_geom_torsion
C6 C1 C2 C3 1.2(2)
C1 C2 C3 C4 -1.4(2)
C1 C2 C3 C21 177.98(13)
C2 C3 C4 C5 0.7(2)
C21 C3 C4 C5 -178.68(13)
C3 C4 C5 C6 0.2(2)
C4 C5 C6 C1 -0.4(2)
C4 C5 C6 N1 177.21(12)
C2 C1 C6 C5 -0.3(2)
C2 C1 C6 N1 -177.99(12)
C7 N1 C6 C5 43.92(18)
C14 N1 C6 C5 -115.13(15)
C7 N1 C6 C1 -138.44(14)
C14 N1 C6 C1 62.51(16)
C14 N1 C7 O1 16.66(18)
C6 N1 C7 O1 -141.91(13)
C14 N1 C7 C8 -160.06(12)
C6 N1 C7 C8 41.36(17)
O1 C7 C8 C9 -142.22(13)
N1 C7 C8 C9 34.43(18)
O1 C7 C8 C13 30.73(19)
N1 C7 C8 C13 -152.63(12)
C13 C8 C9 C10 -0.4(2)
C7 C8 C9 C10 172.34(13)
C8 C9 C10 C11 1.7(2)
C9 C10 C11 C12 -1.4(2)
C10 C11 C12 C13 -0.1(2)
C11 C12 C13 C8 1.3(2)
C9 C8 C13 C12 -1.1(2)
C7 C8 C13 C12 -174.07(12)
C7 N1 C14 O2 -135.26(14)
C6 N1 C14 O2 24.21(19)
C7 N1 C14 C15 49.39(17)
C6 N1 C14 C15 -151.13(12)
O2 C14 C15 C20 25.8(2)
N1 C14 C15 C20 -158.99(12)
O2 C14 C15 C16 -150.10(15)
N1 C14 C15 C16 25.13(19)
C20 C15 C16 C17 -0.6(2)
C14 C15 C16 C17 175.27(14)
C15 C16 C17 C18 0.4(2)
C16 C17 C18 C19 0.2(3)
C17 C18 C19 C20 -0.6(3)
C18 C19 C20 C15 0.4(2)
C16 C15 C20 C19 0.2(2)
C14 C15 C20 C19 -175.78(14)
C4 C3 C21 O3 -167.83(15)
C2 C3 C21 O3 12.8(2)
C4 C3 C21 C22 14.6(2)
C2 C3 C21 C22 -164.74(14)

loop_
_cod_related_entry_id
_cod_related_entry_database
_cod_related_entry_code
1 ChemSpider 21132427
